data_7238774
loop_
_publ_author_name
'Xie, Gao-Yi'
'Jiang, Long'
'Lu, Tong-Bu'

_publ_section_title
;
 The recognition of 1,5-naphthalenedisulfonate by a protonated
 azamacrocyclic ligand
;
_journal_issue 33
_journal_name_full 'RSC Advances'
_journal_page_first 12728
_journal_paper_doi 10.1039/c2ra22423b
_journal_volume 2
_journal_year 2012
_chemical_formula_sum 'C74 H115 N8 O38 P S6'
_chemical_formula_weight 1948.07
_space_group_IT_number 2
_space_group_name_Hall '-P 1'
_space_group_name_H-M_alt 'P -1'
_symmetry_cell_setting triclinic
_symmetry_space_group_name_H-M 'P -1'
_atom_sites_solution_hydrogens geom
_atom_sites_solution_primary direct
_atom_sites_solution_secondary difmap
_audit_creation_method SHELXL-97
_cell_angle_alpha 87.967(3)
_cell_angle_beta 86.878(3)
_cell_angle_gamma 67.322(3)
_cell_formula_units_Z 2
_cell_length_a 12.9514(4)
_cell_length_b 14.2719(5)
_cell_length_c 25.9721(9)
_cell_measurement_reflns_used 9661
_cell_measurement_temperature 150(2)
_cell_measurement_theta_max 65.3311
_cell_measurement_theta_min 3.3538
_cell_volume 4422.4(3)
_computing_cell_refinement
;
CrysAlisPro, Agilent Technologies,
Version 1.171.35.15 (release 03-08-2011 CrysAlis171 .NET)
(compiled Aug 3 2011,13:03:54)
;
_computing_data_collection
;
CrysAlisPro, Agilent Technologies,
Version 1.171.35.15 (release 03-08-2011 CrysAlis171 .NET)
(compiled Aug 3 2011,13:03:54)
;
_computing_data_reduction
;
CrysAlisPro, Agilent Technologies,
Version 1.171.35.15 (release 03-08-2011 CrysAlis171 .NET)
(compiled Aug 3 2011,13:03:54)
;
_computing_molecular_graphics 'Bruker SHELXTL'
_computing_publication_material 'Bruker SHELXTL'
_computing_structure_solution 'SHELXS-97 (Sheldrick, 1990)'
_diffrn_ambient_temperature 150(2)
_diffrn_detector_area_resol_mean 10.5058
_diffrn_measured_fraction_theta_full 0.965
_diffrn_measured_fraction_theta_max 0.965
_diffrn_measurement_device_type 'Xcalibur, Atlas, Gemini ultra'
_diffrn_measurement_method '\w scans'
_diffrn_radiation_monochromator mirror
_diffrn_radiation_source 'Enhance Ultra (Cu) X-ray Source'
_diffrn_radiation_type 'Cu K\a'
_diffrn_radiation_wavelength 1.54178
_diffrn_reflns_av_R_equivalents 0.0367
_diffrn_reflns_av_sigmaI/netI 0.0453
_diffrn_reflns_limit_h_max 15
_diffrn_reflns_limit_h_min -14
_diffrn_reflns_limit_k_max 16
_diffrn_reflns_limit_k_min -16
_diffrn_reflns_limit_l_max 30
_diffrn_reflns_limit_l_min -30
_diffrn_reflns_number 30285
_diffrn_reflns_theta_full 65.43
_diffrn_reflns_theta_max 65.43
_diffrn_reflns_theta_min 3.36
_exptl_absorpt_coefficient_mu 2.413
_exptl_absorpt_correction_T_max 0.6844
_exptl_absorpt_correction_T_min 0.4688
_exptl_absorpt_correction_type multi-scan
_exptl_absorpt_process_details
;
CrysAlisPro, Agilent Technologies,
Version 1.171.35.15 (release 03-08-2011 CrysAlis171 .NET)
(compiled Aug 3 2011,13:03:54)
Empirical absorption correction using spherical harmonics,
implemented in SCALE3 ABSPACK scaling algorithm.
;
_exptl_crystal_colour colorless
_exptl_crystal_density_diffrn 1.463
_exptl_crystal_density_method 'not measured'
_exptl_crystal_description block
_exptl_crystal_F_000 2060
_exptl_crystal_size_max 0.37
_exptl_crystal_size_mid 0.20
_exptl_crystal_size_min 0.17
_refine_diff_density_max 0.882
_refine_diff_density_min -0.548
_refine_diff_density_rms 0.082
_refine_ls_extinction_method none
_refine_ls_goodness_of_fit_ref 1.032
_refine_ls_hydrogen_treatment constr
_refine_ls_matrix_type full
_refine_ls_number_parameters 489
_refine_ls_number_reflns 14678
_refine_ls_number_restraints 25
_refine_ls_restrained_S_all 1.047
_refine_ls_R_factor_all 0.0857
_refine_ls_R_factor_gt 0.0641
_refine_ls_shift/su_max 0.000
_refine_ls_shift/su_mean 0.000
_refine_ls_structure_factor_coef Fsqd
_refine_ls_weighting_details 'calc w=1/[\s^2^(Fo^2^)+(0.1146P)^2^+4.1304P] where P=(Fo^2^+2Fc^2^)/3'
_refine_ls_weighting_scheme calc
_refine_ls_wR_factor_gt 0.1802
_refine_ls_wR_factor_ref 0.2017
_reflns_number_gt 10932
_reflns_number_total 14678
_reflns_threshold_expression >2sigma(I)
_cod_data_source_file c2ra22423b.txt
_cod_data_source_block 1
_cod_depositor_comments
;
The following automatic conversions were performed:

data item '_symmetry_cell_setting' value 'Triclinic' was changed to
'triclinic' in accordance with the
/home/saulius/struct/COD-crude-data/automatic-downloads/DataCite-retrospective/RSC/depositions/lib/dictionaries/cif_core.dic
dictionary named 'cif_core.dic' version 2.4.2 last updated on
2011-04-26.

Automatic conversion script
Id: cif_fix_values 6909 2019-04-08 15:41:33Z antanas 
;
_cod_original_sg_symbol_H-M P-1
_cod_database_code 7238774

loop_
_symmetry_equiv_pos_as_xyz
'x, y, z'
'-x, -y, -z'

loop_
_atom_site_label
_atom_site_type_symbol
_atom_site_fract_x
_atom_site_fract_y
_atom_site_fract_z
_atom_site_U_iso_or_equiv
_atom_site_adp_type
_atom_site_occupancy
_atom_site_symmetry_multiplicity
_atom_site_calc_flag
_atom_site_refinement_flags
_atom_site_disorder_assembly
_atom_site_disorder_group
O1W O 0.6649(8) 1.0635(7) 0.2099(4) 0.094(2) Uani 0.50 1 d PU A 1
O1A O 0.7168(9) 1.0518(8) 0.2512(4) 0.105(2) Uani 0.50 1 d PU B 2
O2W O 0.7306(14) 1.0603(15) 0.1479(6) 0.066(3) Uani 0.30 1 d PU C 1
O2A O 0.747(2) 1.065(2) 0.1338(10) 0.065(4) Uani 0.20 1 d PU D 2
O3W O 0.6522(9) 1.2568(9) 0.0137(4) 0.085(2) Uani 0.40 1 d PU E 1
O3A O 0.661(4) 1.338(4) 0.0079(17) 0.084(4) Uani 0.10 1 d PU F 2
O4W O 0.8235(7) 1.1772(7) 0.0762(3) 0.120(2) Uani 0.75 1 d PU G 1
O4A O 0.7137(18) 1.2153(17) 0.0630(8) 0.109(3) Uani 0.25 1 d PU H 2
O5W O 0.6971(3) 0.5029(3) 0.07265(16) 0.0830(12) Uani 1 1 d . . .
O6W O 0.1676(7) 0.6405(6) 0.5260(3) 0.0757(17) Uani 0.50 1 d PU I 1
O6A O 0.1502(8) 0.6205(7) 0.5672(4) 0.095(2) Uani 0.50 1 d PU J 2
O7W O 0.0807(2) 0.1400(2) 0.46768(12) 0.0525(7) Uani 1 1 d . . .
O8W O 0.3791(3) 0.5779(3) 0.55567(17) 0.0749(11) Uani 0.95 1 d PU K 1
O8A O 0.270(7) 0.598(6) 0.569(3) 0.081(2) Uani 0.05 1 d PU L 2
O9W O 0.4594(3) 0.7003(3) 0.49442(12) 0.0546(8) Uani 1 1 d . . .
O10W O 0.9012(7) 0.5152(7) 0.4195(4) 0.087(2) Uani 0.50 1 d PU M 1
O10A O 0.9046(7) 0.5633(7) 0.3851(4) 0.089(2) Uani 0.50 1 d PU N 2
O11W O 0.9956(5) 0.5994(5) 0.4835(3) 0.157(3) Uani 1 1 d . . .
O12W O 0.1211(13) 0.6157(12) 0.0725(5) 0.113(3) Uani 0.50 1 d PU O 1
O12A O 0.1406(14) 0.5900(13) 0.0558(6) 0.121(3) Uani 0.50 1 d PU P 2
O12B O 0.1219(11) 0.6666(11) 0.0265(5) 0.134(3) Uani 0.50 1 d PU Q 2
O13W O 1.0012(6) 0.9914(6) 0.0559(3) 0.147(3) Uani 0.90 1 d PU R 1
O13A O 0.907(6) 1.109(6) 0.057(3) 0.147(4) Uani 0.10 1 d PU S 2
O14W O 0.8466(9) 0.8631(8) 0.1514(4) 0.168(3) Uani 0.80 1 d PU T 1
O14A O 0.911(3) 0.889(3) 0.1185(16) 0.160(4) Uani 0.20 1 d PU U 2
O15W O 0.9628(6) 0.5401(5) 0.0475(3) 0.158(3) Uani 1 1 d . . .
O16W O 0.8626(9) 0.8532(9) 0.2262(5) 0.184(4) Uani 0.80 1 d PU V 1
O16A O 0.958(4) 0.851(3) 0.2490(18) 0.178(5) Uani 0.20 1 d PU W 2
O17W O 1.032(2) 0.810(2) 0.1054(9) 0.149(4) Uani 0.35 1 d PU X 1
O17A O 1.058(4) 0.813(5) 0.081(2) 0.144(5) Uani 0.15 1 d PU Y 2
C1 C 0.3164(3) 0.4649(3) 0.43542(16) 0.0402(9) Uani 1 1 d . . .
H1A H 0.2736 0.5386 0.4402 0.048 Uiso 1 1 calc R . .
H1B H 0.3956 0.4501 0.4425 0.048 Uiso 1 1 calc R . .
C2 C 0.2708(4) 0.4062(3) 0.47355(16) 0.0420(9) Uani 1 1 d . . .
H2A H 0.2665 0.4336 0.5084 0.050 Uiso 1 1 calc R . .
H2B H 0.1938 0.4167 0.4645 0.050 Uiso 1 1 calc R . .
C3 C 0.2905(4) 0.2390(3) 0.51193(16) 0.0436(9) Uani 1 1 d . . .
H3A H 0.2096 0.2613 0.5060 0.052 Uiso 1 1 calc R . .
H3B H 0.2979 0.2574 0.5475 0.052 Uiso 1 1 calc R . .
C4 C 0.3449(4) 0.1252(3) 0.50705(15) 0.0427(9) Uani 1 1 d . . .
H4A H 0.4267 0.1054 0.5012 0.051 Uiso 1 1 calc R . .
H4B H 0.3323 0.0933 0.5400 0.051 Uiso 1 1 calc R . .
C5 C 0.3521(3) -0.0294(3) 0.46239(15) 0.0395(9) Uani 1 1 d . . .
H5A H 0.3681 -0.0572 0.4979 0.047 Uiso 1 1 calc R . .
H5B H 0.4242 -0.0510 0.4421 0.047 Uiso 1 1 calc R . .
C6 C 0.2776(3) -0.0746(3) 0.43878(14) 0.0383(9) Uani 1 1 d . . .
H6A H 0.2945 -0.1434 0.4538 0.046 Uiso 1 1 calc R . .
H6B H 0.1986 -0.0326 0.4485 0.046 Uiso 1 1 calc R . .
C7 C 0.3800(5) 0.3993(4) 0.04174(19) 0.0636(13) Uani 1 1 d . . .
H7A H 0.4528 0.3426 0.0469 0.076 Uiso 1 1 calc R . .
H7B H 0.3932 0.4484 0.0171 0.076 Uiso 1 1 calc R . .
C8 C 0.3008(5) 0.3584(4) 0.01889(18) 0.0585(12) Uani 1 1 d . . .
H8A H 0.2748 0.3201 0.0455 0.070 Uiso 1 1 calc R . .
H8B H 0.2346 0.4151 0.0060 0.070 Uiso 1 1 calc R . .
C9 C 0.2914(5) 0.2644(4) -0.05905(18) 0.0635(13) Uani 1 1 d . . .
H9A H 0.3409 0.2167 -0.0851 0.076 Uiso 1 1 calc R . .
H9B H 0.2444 0.3268 -0.0776 0.076 Uiso 1 1 calc R . .
C10 C 0.2165(4) 0.2172(4) -0.03298(19) 0.0575(12) Uani 1 1 d . . .
H10A H 0.1683 0.2637 -0.0062 0.069 Uiso 1 1 calc R . .
H10B H 0.1671 0.2090 -0.0587 0.069 Uiso 1 1 calc R . .
C11 C 0.2058(4) 0.0588(4) 0.00280(18) 0.0552(12) Uani 1 1 d . . .
H11A H 0.1949 0.0303 -0.0297 0.066 Uiso 1 1 calc R . .
H11B H 0.1316 0.1065 0.0159 0.066 Uiso 1 1 calc R . .
C12 C 0.2522(4) -0.0265(4) 0.04179(16) 0.0516(11) Uani 1 1 d . . .
H12A H 0.2134 -0.0738 0.0395 0.062 Uiso 1 1 calc R . .
H12B H 0.3328 -0.0647 0.0332 0.062 Uiso 1 1 calc R . .
C13 C 0.3236(3) 0.5162(3) 0.34289(15) 0.0365(8) Uani 1 1 d . . .
H13A H 0.3951 0.5237 0.3483 0.044 Uiso 1 1 calc R . .
H13B H 0.2618 0.5830 0.3487 0.044 Uiso 1 1 calc R . .
C14 C 0.3231(3) 0.4834(3) 0.28823(15) 0.0349(8) Uani 1 1 d . . .
C15 C 0.4248(3) 0.4235(3) 0.26297(16) 0.0379(9) Uani 1 1 d . . .
C16 C 0.5301(3) 0.3912(3) 0.28769(18) 0.0458(10) Uani 1 1 d . . .
H16 H 0.5318 0.4114 0.3220 0.055 Uiso 1 1 calc R . .
C17 C 0.6263(4) 0.3325(4) 0.2627(2) 0.0580(12) Uani 1 1 d . . .
H17 H 0.6945 0.3098 0.2801 0.070 Uiso 1 1 calc R . .
C18 C 0.6272(4) 0.3045(4) 0.2112(2) 0.0622(13) Uani 1 1 d . . .
H18 H 0.6963 0.2655 0.1939 0.075 Uiso 1 1 calc R . .
C19 C 0.5304(4) 0.3326(4) 0.18604(19) 0.0525(11) Uani 1 1 d . . .
H19 H 0.5325 0.3128 0.1513 0.063 Uiso 1 1 calc R . .
C20 C 0.4252(3) 0.3917(3) 0.21109(17) 0.0418(9) Uani 1 1 d . . .
C21 C 0.3234(3) 0.4187(3) 0.18665(16) 0.0396(9) Uani 1 1 d . . .
C22 C 0.2215(3) 0.4797(3) 0.21160(16) 0.0394(9) Uani 1 1 d . . .
C23 C 0.1171(4) 0.5111(3) 0.18701(18) 0.0497(11) Uani 1 1 d . . .
H23 H 0.1162 0.4905 0.1527 0.060 Uiso 1 1 calc R . .
C24 C 0.0201(4) 0.5694(4) 0.2113(2) 0.0585(12) Uani 1 1 d . . .
H24 H -0.0480 0.5899 0.1939 0.070 Uiso 1 1 calc R . .
C25 C 0.0188(4) 0.6004(4) 0.2627(2) 0.0558(12) Uani 1 1 d . . .
H25 H -0.0502 0.6411 0.2796 0.067 Uiso 1 1 calc R . .
C26 C 0.1157(3) 0.5721(3) 0.28796(18) 0.0442(10) Uani 1 1 d . . .
H26 H 0.1135 0.5924 0.3226 0.053 Uiso 1 1 calc R . .
C27 C 0.2211(3) 0.5121(3) 0.26308(15) 0.0363(8) Uani 1 1 d . . .
C28 C 0.3219(4) 0.3790(3) 0.13369(16) 0.0469(10) Uani 1 1 d . . .
H28A H 0.2500 0.3710 0.1300 0.056 Uiso 1 1 calc R . .
H28B H 0.3832 0.3113 0.1297 0.056 Uiso 1 1 calc R . .
C29 C 0.2645(3) 0.0154(3) 0.35110(15) 0.0369(8) Uani 1 1 d . . .
H29A H 0.3242 0.0412 0.3556 0.044 Uiso 1 1 calc R . .
H29B H 0.1927 0.0670 0.3642 0.044 Uiso 1 1 calc R . .
C30 C 0.2573(3) -0.0017(3) 0.29459(14) 0.0335(8) Uani 1 1 d . . .
C31 C 0.3571(3) -0.0412(3) 0.26349(14) 0.0355(8) Uani 1 1 d . . .
C32 C 0.4644(3) -0.0622(3) 0.28290(16) 0.0424(9) Uani 1 1 d . . .
H32 H 0.4701 -0.0520 0.3184 0.051 Uiso 1 1 calc R . .
C33 C 0.5584(4) -0.0965(4) 0.25215(17) 0.0513(11) Uani 1 1 d . . .
H33 H 0.6287 -0.1091 0.2663 0.062 Uiso 1 1 calc R . .
C34 C 0.5540(4) -0.1136(4) 0.19959(17) 0.0502(11) Uani 1 1 d . . .
H34 H 0.6208 -0.1373 0.1784 0.060 Uiso 1 1 calc R . .
C35 C 0.4542(4) -0.0964(3) 0.17911(16) 0.0430(9) Uani 1 1 d . . .
H35 H 0.4520 -0.1084 0.1435 0.052 Uiso 1 1 calc R . .
C36 C 0.3521(3) -0.0605(3) 0.20999(14) 0.0356(8) Uani 1 1 d . . .
C37 C 0.2480(3) -0.0413(3) 0.18917(15) 0.0372(9) Uani 1 1 d . . .
C38 C 0.1480(3) 0.0023(3) 0.21914(16) 0.0409(9) Uani 1 1 d . . .
C39 C 0.0404(4) 0.0299(4) 0.19784(18) 0.0541(11) Uani 1 1 d . . .
H39 H 0.0359 0.0173 0.1625 0.065 Uiso 1 1 calc R . .
C40 C -0.0550(4) 0.0735(5) 0.2270(2) 0.0671(14) Uani 1 1 d . . .
H40 H -0.1253 0.0922 0.2118 0.080 Uiso 1 1 calc R . .
C41 C -0.0513(4) 0.0917(4) 0.2801(2) 0.0601(13) Uani 1 1 d . . .
H41 H -0.1190 0.1212 0.3003 0.072 Uiso 1 1 calc R . .
C42 C 0.0484(3) 0.0670(3) 0.30211(17) 0.0459(10) Uani 1 1 d . . .
H42 H 0.0495 0.0792 0.3378 0.055 Uiso 1 1 calc R . .
C43 C 0.1527(3) 0.0227(3) 0.27286(15) 0.0380(9) Uani 1 1 d . . .
C44 C 0.2448(4) -0.0720(3) 0.13418(15) 0.0427(9) Uani 1 1 d . . .
H44A H 0.3127 -0.1331 0.1260 0.051 Uiso 1 1 calc R . .
H44B H 0.1788 -0.0900 0.1311 0.051 Uiso 1 1 calc R . .
C45 C 0.1654(3) 0.2731(3) 0.29645(16) 0.0378(9) Uani 1 1 d . . .
C46 C 0.2723(3) 0.2250(3) 0.27653(16) 0.0379(9) Uani 1 1 d . . .
H46 H 0.3339 0.2066 0.2983 0.046 Uiso 1 1 calc R . .
C47 C 0.2908(3) 0.2027(3) 0.22376(15) 0.0372(8) Uani 1 1 d . . .
H47 H 0.3651 0.1684 0.2102 0.045 Uiso 1 1 calc R . .
C48 C 0.2036(3) 0.2295(3) 0.19181(16) 0.0387(9) Uani 1 1 d . . .
H48 H 0.2175 0.2135 0.1563 0.046 Uiso 1 1 calc R . .
C49 C 0.0915(3) 0.2816(3) 0.21155(17) 0.0395(9) Uani 1 1 d . . .
C50 C -0.0029(3) 0.3140(3) 0.17912(19) 0.0472(10) Uani 1 1 d . . .
C51 C -0.1096(4) 0.3622(4) 0.2000(2) 0.0570(12) Uani 1 1 d . . .
H51 H -0.1718 0.3822 0.1784 0.068 Uiso 1 1 calc R . .
C52 C -0.1272(4) 0.3821(4) 0.2527(2) 0.0565(12) Uani 1 1 d . . .
H52 H -0.2015 0.4149 0.2666 0.068 Uiso 1 1 calc R . .
C53 C -0.0401(3) 0.3553(3) 0.28441(19) 0.0465(10) Uani 1 1 d . . .
H53 H -0.0542 0.3712 0.3200 0.056 Uiso 1 1 calc R . .
C54 C 0.0719(3) 0.3039(3) 0.26500(17) 0.0396(9) Uani 1 1 d . . .
C55 C 0.4022(3) 0.6729(3) 0.18752(15) 0.0364(8) Uani 1 1 d . . .
C56 C 0.2967(3) 0.7082(3) 0.20992(15) 0.0367(8) Uani 1 1 d . . .
H56 H 0.2342 0.7191 0.1895 0.044 Uiso 1 1 calc R . .
C57 C 0.2799(3) 0.7285(3) 0.26271(15) 0.0361(8) Uani 1 1 d . . .
H57 H 0.2059 0.7550 0.2776 0.043 Uiso 1 1 calc R . .
C58 C 0.3686(3) 0.7107(3) 0.29295(14) 0.0329(8) Uani 1 1 d . . .
H58 H 0.3558 0.7231 0.3289 0.039 Uiso 1 1 calc R . .
C59 C 0.4802(3) 0.6735(3) 0.27126(14) 0.0340(8) Uani 1 1 d . . .
C60 C 0.5766(3) 0.6545(3) 0.30120(16) 0.0377(9) Uani 1 1 d . . .
C61 C 0.6807(3) 0.6250(3) 0.27816(18) 0.0466(10) Uani 1 1 d . . .
H61 H 0.7435 0.6134 0.2984 0.056 Uiso 1 1 calc R . .
C62 C 0.6960(4) 0.6115(4) 0.22457(19) 0.0523(11) Uani 1 1 d . . .
H62 H 0.7689 0.5934 0.2088 0.063 Uiso 1 1 calc R . .
C63 C 0.6082(3) 0.6238(3) 0.19494(17) 0.0454(10) Uani 1 1 d . . .
H63 H 0.6209 0.6109 0.1590 0.054 Uiso 1 1 calc R . .
C64 C 0.4978(3) 0.6558(3) 0.21715(15) 0.0350(8) Uani 1 1 d . . .
N1 N 0.3095(3) 0.4389(2) 0.38083(12) 0.0344(7) Uani 1 1 d . . .
H1C H 0.2412 0.4349 0.3768 0.041 Uiso 1 1 calc R . .
H1D H 0.3643 0.3761 0.3738 0.041 Uiso 1 1 calc R . .
N2 N 0.3403(3) 0.2947(2) 0.47478(13) 0.0383(7) Uani 1 1 d . . .
H2C H 0.4114 0.2844 0.4843 0.046 Uiso 1 1 calc R . .
H2D H 0.3459 0.2691 0.4423 0.046 Uiso 1 1 calc R . .
N3 N 0.3022(3) 0.0848(2) 0.46446(12) 0.0366(7) Uani 1 1 d . . .
H3C H 0.3181 0.1109 0.4335 0.044 Uiso 1 1 calc R . .
H3D H 0.2255 0.1064 0.4687 0.044 Uiso 1 1 calc R . .
N4 N 0.2897(3) -0.0823(2) 0.38128(11) 0.0341(7) Uani 1 1 d . . .
H4C H 0.2433 -0.1124 0.3708 0.041 Uiso 1 1 calc R . .
H4D H 0.3621 -0.1250 0.3726 0.041 Uiso 1 1 calc R . .
N5 N 0.3357(3) 0.4502(3) 0.09188(14) 0.0530(9) Uani 1 1 d . . .
H5C H 0.2675 0.5021 0.0871 0.064 Uiso 1 1 calc R . .
H5D H 0.3838 0.4784 0.1026 0.064 Uiso 1 1 calc R . .
N6 N 0.3618(4) 0.2908(3) -0.02401(14) 0.0599(10) Uani 1 1 d . . .
H6C H 0.4022 0.3215 -0.0432 0.072 Uiso 1 1 calc R . .
H6D H 0.4122 0.2316 -0.0102 0.072 Uiso 1 1 calc R . .
N7 N 0.2796(3) 0.1161(3) -0.00845(14) 0.0508(9) Uani 1 1 d . . .
H7C H 0.3387 0.0789 -0.0302 0.061 Uiso 1 1 calc R . .
H7D H 0.3082 0.1254 0.0217 0.061 Uiso 1 1 calc R . .
N8 N 0.2388(3) 0.0108(3) 0.09609(12) 0.0397(7) Uani 1 1 d . . .
H8C H 0.2944 0.0338 0.1019 0.048 Uiso 1 1 calc R . .
H8D H 0.1709 0.0643 0.1005 0.048 Uiso 1 1 calc R . .
O1 O 0.2546(2) 0.2420(2) 0.38591(11) 0.0424(6) Uani 1 1 d . . .
O2 O 0.1089(2) 0.4062(2) 0.37048(11) 0.0429(6) Uani 1 1 d . . .
O3 O 0.0624(2) 0.2574(2) 0.38310(12) 0.0514(7) Uani 1 1 d . . .
O4 O 0.0871(4) 0.3447(3) 0.09240(14) 0.0792(11) Uani 1 1 d . . .
O5 O -0.0980(3) 0.3450(3) 0.09187(16) 0.0810(12) Uani 1 1 d . . .
O6 O 0.0566(3) 0.1885(3) 0.10283(15) 0.0704(10) Uani 1 1 d . . .
O7 O 0.4762(3) 0.7088(2) 0.09663(11) 0.0542(8) Uani 1 1 d . . .
O8 O 0.4841(3) 0.5390(2) 0.11489(11) 0.0494(7) Uani 1 1 d . . .
O9 O 0.3058(3) 0.6770(3) 0.10207(12) 0.0611(9) Uani 1 1 d . . .
O10 O 0.6778(2) 0.6300(2) 0.38743(12) 0.0522(8) Uani 1 1 d . . .
O11 O 0.5076(2) 0.7776(2) 0.37922(11) 0.0433(6) Uani 1 1 d . . .
O12 O 0.5000(3) 0.6117(2) 0.39086(12) 0.0521(8) Uani 1 1 d . . .
O19 O 0.5165(3) 0.1331(3) 0.02487(14) 0.0714(10) Uani 1 1 d . . .
O20 O 0.5281(3) 0.1440(3) 0.11633(16) 0.0750(11) Uani 1 1 d . . .
H20 H 0.5864 0.1030 0.1296 0.113 Uiso 1 1 calc R . .
O21 O 0.3748(3) 0.1175(3) 0.08336(12) 0.0585(8) Uani 1 1 d . . .
O22 O 0.5583(3) -0.0168(3) 0.07764(14) 0.0693(10) Uani 1 1 d . . .
P1 P 0.49576(9) 0.09336(9) 0.07617(4) 0.0462(3) Uani 1 1 d . . .
S1 S 0.14594(8) 0.29608(7) 0.36381(4) 0.0395(2) Uani 1 1 d . . .
S2 S 0.01323(9) 0.29700(9) 0.11157(5) 0.0532(3) Uani 1 1 d . . .
S3 S 0.41744(10) 0.64845(8) 0.12011(4) 0.0453(3) Uani 1 1 d . . .
S4 S 0.56480(8) 0.66902(8) 0.36956(4) 0.0402(2) Uani 1 1 d . . .
O13 O 1.0823(2) -0.1687(2) 0.45904(10) 0.0445(7) Uani 1 1 d . . .
O14 O 1.1325(2) -0.1630(2) 0.36889(11) 0.0456(7) Uani 1 1 d . . .
O15 O 1.1080(2) -0.3116(2) 0.40534(13) 0.0549(8) Uani 1 1 d . . .
O16 O 0.4943(2) 0.25528(19) 0.38639(11) 0.0401(6) Uani 1 1 d . . .
O17 O 0.4902(2) 0.0909(2) 0.40881(13) 0.0517(8) Uani 1 1 d . . .
O18 O 0.5313(2) 0.1283(2) 0.32042(11) 0.0470(7) Uani 1 1 d . . .
S5 S 1.07461(7) -0.20218(7) 0.40765(4) 0.0367(2) Uani 1 1 d . . .
S6 S 0.53825(7) 0.14733(7) 0.37386(4) 0.0363(2) Uani 1 1 d . . .
C65 C 0.9306(3) -0.1488(3) 0.39218(14) 0.0317(8) Uani 1 1 d . . .
C66 C 0.8862(3) -0.2138(3) 0.37431(16) 0.0387(9) Uani 1 1 d . . .
H66 H 0.9310 -0.2843 0.3721 0.046 Uiso 1 1 calc R . .
C67 C 0.7746(3) -0.1765(3) 0.35919(16) 0.0402(9) Uani 1 1 d . . .
H67 H 0.7447 -0.2219 0.3463 0.048 Uiso 1 1 calc R . .
C68 C 0.7093(3) -0.0760(3) 0.36291(15) 0.0349(8) Uani 1 1 d . . .
H68 H 0.6341 -0.0523 0.3527 0.042 Uiso 1 1 calc R . .
C69 C 0.7505(3) -0.0057(3) 0.38168(13) 0.0300(7) Uani 1 1 d . . .
C70 C 0.6828(3) 0.0997(3) 0.38760(14) 0.0314(8) Uani 1 1 d . . .
C71 C 0.7254(3) 0.1656(3) 0.40555(15) 0.0364(8) Uani 1 1 d . . .
H71 H 0.6794 0.2357 0.4085 0.044 Uiso 1 1 calc R . .
C72 C 0.8377(3) 0.1293(3) 0.41975(17) 0.0438(10) Uani 1 1 d . . .
H72 H 0.8671 0.1755 0.4319 0.053 Uiso 1 1 calc R . .
C73 C 0.9051(3) 0.0283(3) 0.41633(15) 0.0381(9) Uani 1 1 d . . .
H73 H 0.9800 0.0052 0.4270 0.046 Uiso 1 1 calc R . .
C74 C 0.8643(3) -0.0422(3) 0.39703(14) 0.0309(8) Uani 1 1 d . . .

loop_
_atom_site_aniso_label
_atom_site_aniso_U_11
_atom_site_aniso_U_22
_atom_site_aniso_U_33
_atom_site_aniso_U_23
_atom_site_aniso_U_13
_atom_site_aniso_U_12
O1W 0.094(4) 0.091(4) 0.106(4) 0.001(3) -0.006(3) -0.046(3)
O1A 0.104(4) 0.103(4) 0.109(4) -0.001(3) 0.003(3) -0.042(3)
O2W 0.060(4) 0.069(4) 0.068(5) 0.001(4) -0.011(4) -0.023(3)
O2A 0.059(5) 0.068(5) 0.064(6) 0.000(4) -0.009(4) -0.021(4)
O3W 0.086(4) 0.086(4) 0.088(4) -0.003(3) -0.006(3) -0.039(3)
O3A 0.085(5) 0.085(5) 0.084(5) -0.003(4) -0.003(4) -0.037(4)
O4W 0.119(3) 0.120(4) 0.129(4) -0.007(3) -0.020(3) -0.051(3)
O4A 0.107(4) 0.108(4) 0.112(4) -0.007(3) -0.010(3) -0.041(3)
O5W 0.076(2) 0.074(3) 0.079(3) 0.020(2) 0.010(2) -0.011(2)
O6W 0.082(3) 0.069(3) 0.079(3) 0.001(3) -0.007(3) -0.032(2)
O6A 0.093(3) 0.085(3) 0.101(3) -0.006(3) 0.003(3) -0.029(3)
O7W 0.0437(16) 0.0540(19) 0.0599(19) -0.0013(15) 0.0031(13) -0.0195(14)
O8W 0.075(2) 0.057(2) 0.092(2) 0.0098(18) 0.0027(18) -0.0262(17)
O8A 0.083(3) 0.073(3) 0.088(3) 0.001(3) -0.002(3) -0.030(3)
O9W 0.0535(18) 0.057(2) 0.0526(18) -0.0033(15) -0.0061(14) -0.0197(15)
O10W 0.076(3) 0.088(4) 0.084(4) -0.005(3) 0.002(3) -0.018(3)
O10A 0.080(3) 0.080(4) 0.102(4) -0.001(3) 0.006(3) -0.028(3)
O11W 0.133(5) 0.087(4) 0.202(7) 0.024(4) 0.065(4) -0.001(4)
O12W 0.116(4) 0.115(4) 0.108(4) 0.015(3) -0.017(3) -0.046(3)
O12A 0.122(4) 0.118(4) 0.118(4) 0.018(3) -0.012(3) -0.040(3)
O12B 0.132(4) 0.134(4) 0.124(4) 0.013(3) -0.012(3) -0.039(3)
O13W 0.127(4) 0.157(4) 0.174(4) -0.026(3) -0.029(3) -0.068(3)
O13A 0.136(5) 0.152(5) 0.161(5) -0.015(4) -0.017(4) -0.063(4)
O14W 0.162(4) 0.170(5) 0.178(5) -0.004(4) -0.010(3) -0.070(3)
O14A 0.159(5) 0.161(5) 0.163(5) -0.007(4) -0.014(4) -0.064(3)
O15W 0.144(5) 0.096(4) 0.244(8) 0.067(5) -0.089(5) -0.054(4)
O16W 0.173(5) 0.173(5) 0.208(5) 0.005(4) 0.008(4) -0.072(4)
O16A 0.175(6) 0.173(6) 0.191(6) 0.002(4) -0.001(4) -0.072(4)
O17W 0.149(5) 0.149(5) 0.154(5) -0.009(4) -0.018(4) -0.060(4)
O17A 0.143(6) 0.146(6) 0.148(6) -0.005(4) -0.016(4) -0.060(4)
C1 0.045(2) 0.028(2) 0.047(2) -0.0066(16) -0.0031(17) -0.0116(17)
C2 0.049(2) 0.031(2) 0.041(2) -0.0087(16) 0.0069(17) -0.0099(18)
C3 0.056(2) 0.045(2) 0.035(2) -0.0098(17) 0.0063(18) -0.027(2)
C4 0.061(3) 0.044(2) 0.034(2) -0.0019(17) -0.0063(18) -0.030(2)
C5 0.045(2) 0.037(2) 0.039(2) 0.0001(17) -0.0044(17) -0.0183(18)
C6 0.050(2) 0.036(2) 0.035(2) -0.0040(16) 0.0006(17) -0.0236(18)
C7 0.090(4) 0.073(3) 0.048(3) -0.006(2) 0.007(2) -0.054(3)
C8 0.080(3) 0.064(3) 0.040(2) -0.005(2) 0.004(2) -0.038(3)
C9 0.098(4) 0.067(3) 0.038(2) 0.002(2) -0.007(2) -0.045(3)
C10 0.075(3) 0.055(3) 0.048(3) 0.003(2) -0.014(2) -0.030(3)
C11 0.064(3) 0.072(3) 0.043(2) -0.001(2) -0.006(2) -0.040(3)
C12 0.072(3) 0.051(3) 0.038(2) -0.0086(19) 0.002(2) -0.032(2)
C13 0.040(2) 0.0283(19) 0.045(2) -0.0008(16) -0.0029(16) -0.0177(16)
C14 0.039(2) 0.0269(19) 0.043(2) -0.0011(15) -0.0015(16) -0.0174(16)
C15 0.037(2) 0.034(2) 0.047(2) -0.0012(17) 0.0024(17) -0.0198(17)
C16 0.043(2) 0.046(2) 0.053(3) -0.0004(19) -0.0003(19) -0.021(2)
C17 0.039(2) 0.059(3) 0.077(3) -0.003(3) -0.004(2) -0.019(2)
C18 0.045(3) 0.056(3) 0.082(4) -0.014(3) 0.010(2) -0.016(2)
C19 0.051(3) 0.049(3) 0.059(3) -0.013(2) 0.009(2) -0.021(2)
C20 0.047(2) 0.031(2) 0.052(2) -0.0037(17) 0.0042(18) -0.0202(18)
C21 0.048(2) 0.034(2) 0.045(2) -0.0031(17) -0.0010(17) -0.0238(18)
C22 0.045(2) 0.033(2) 0.046(2) 0.0023(17) -0.0041(17) -0.0215(18)
C23 0.054(3) 0.049(3) 0.054(3) -0.001(2) -0.011(2) -0.027(2)
C24 0.041(2) 0.059(3) 0.076(3) -0.004(3) -0.014(2) -0.019(2)
C25 0.039(2) 0.055(3) 0.070(3) -0.004(2) -0.004(2) -0.013(2)
C26 0.042(2) 0.035(2) 0.054(3) -0.0035(18) -0.0027(18) -0.0139(18)
C27 0.039(2) 0.0283(19) 0.045(2) 0.0001(16) -0.0008(16) -0.0160(16)
C28 0.061(3) 0.042(2) 0.046(2) -0.0045(18) 0.0031(19) -0.029(2)
C29 0.045(2) 0.030(2) 0.038(2) -0.0041(16) -0.0018(16) -0.0162(17)
C30 0.043(2) 0.0266(19) 0.034(2) -0.0020(15) -0.0001(16) -0.0161(16)
C31 0.047(2) 0.0301(19) 0.034(2) 0.0004(15) -0.0055(16) -0.0196(17)
C32 0.048(2) 0.052(3) 0.036(2) -0.0026(18) -0.0034(17) -0.028(2)
C33 0.049(2) 0.067(3) 0.045(2) -0.007(2) -0.0050(19) -0.029(2)
C34 0.047(2) 0.058(3) 0.046(2) -0.007(2) 0.0052(19) -0.021(2)
C35 0.056(2) 0.041(2) 0.034(2) -0.0060(17) -0.0013(18) -0.020(2)
C36 0.048(2) 0.0267(19) 0.035(2) -0.0029(15) 0.0001(16) -0.0180(17)
C37 0.050(2) 0.0292(19) 0.036(2) -0.0001(15) -0.0052(17) -0.0183(17)
C38 0.046(2) 0.035(2) 0.043(2) -0.0010(17) -0.0066(18) -0.0170(18)
C39 0.054(3) 0.062(3) 0.048(3) 0.000(2) -0.009(2) -0.023(2)
C40 0.047(3) 0.090(4) 0.058(3) -0.003(3) -0.013(2) -0.018(3)
C41 0.044(3) 0.067(3) 0.063(3) -0.006(2) 0.001(2) -0.015(2)
C42 0.045(2) 0.043(2) 0.047(2) -0.0031(19) 0.0002(18) -0.0148(19)
C43 0.045(2) 0.029(2) 0.039(2) -0.0005(16) -0.0031(17) -0.0132(17)
C44 0.054(2) 0.042(2) 0.036(2) -0.0027(17) -0.0057(18) -0.023(2)
C45 0.040(2) 0.030(2) 0.046(2) 0.0006(16) -0.0006(17) -0.0166(17)
C46 0.0320(19) 0.033(2) 0.051(2) 0.0024(17) -0.0038(16) -0.0148(16)
C47 0.035(2) 0.032(2) 0.045(2) -0.0009(16) -0.0003(16) -0.0136(16)
C48 0.036(2) 0.033(2) 0.048(2) -0.0018(17) -0.0017(17) -0.0146(17)
C49 0.036(2) 0.0267(19) 0.058(3) 0.0012(17) -0.0073(18) -0.0136(16)
C50 0.037(2) 0.037(2) 0.069(3) -0.002(2) -0.013(2) -0.0142(18)
C51 0.037(2) 0.048(3) 0.085(4) -0.006(2) -0.016(2) -0.013(2)
C52 0.031(2) 0.048(3) 0.087(4) -0.012(2) -0.002(2) -0.0108(19)
C53 0.035(2) 0.037(2) 0.065(3) -0.0056(19) 0.0006(19) -0.0120(18)
C54 0.0316(19) 0.0277(19) 0.060(3) -0.0015(17) -0.0010(17) -0.0121(16)
C55 0.047(2) 0.0258(19) 0.039(2) -0.0062(15) 0.0024(17) -0.0172(17)
C56 0.042(2) 0.032(2) 0.042(2) -0.0008(16) -0.0039(17) -0.0203(17)
C57 0.0348(19) 0.031(2) 0.046(2) -0.0030(16) 0.0036(16) -0.0165(16)
C58 0.039(2) 0.0274(18) 0.036(2) -0.0046(15) 0.0026(15) -0.0170(16)
C59 0.041(2) 0.0271(19) 0.038(2) -0.0024(15) -0.0015(16) -0.0173(16)
C60 0.038(2) 0.030(2) 0.047(2) -0.0042(16) -0.0047(17) -0.0139(16)
C61 0.039(2) 0.044(2) 0.060(3) -0.009(2) 0.0001(19) -0.0181(19)
C62 0.038(2) 0.048(3) 0.071(3) -0.011(2) 0.014(2) -0.018(2)
C63 0.048(2) 0.043(2) 0.047(2) -0.0091(18) 0.0094(19) -0.0195(19)
C64 0.040(2) 0.0281(19) 0.040(2) -0.0062(15) 0.0051(16) -0.0170(16)
N1 0.0333(16) 0.0262(16) 0.0436(18) -0.0045(13) 0.0009(13) -0.0113(13)
N2 0.0434(18) 0.0333(17) 0.0391(18) -0.0071(13) 0.0032(14) -0.0157(14)
N3 0.0427(18) 0.0385(18) 0.0345(17) -0.0039(13) 0.0007(13) -0.0220(15)
N4 0.0387(17) 0.0316(17) 0.0332(16) -0.0051(13) -0.0017(13) -0.0145(14)
N5 0.069(2) 0.051(2) 0.050(2) -0.0047(17) 0.0024(18) -0.035(2)
N6 0.086(3) 0.069(3) 0.041(2) 0.0005(18) 0.0036(19) -0.048(2)
N7 0.062(2) 0.054(2) 0.042(2) -0.0030(16) 0.0017(16) -0.0291(19)
N8 0.0451(18) 0.0407(19) 0.0353(17) -0.0019(14) -0.0043(14) -0.0183(15)
O1 0.0452(15) 0.0341(15) 0.0464(16) -0.0005(12) -0.0061(12) -0.0129(12)
O2 0.0351(14) 0.0350(15) 0.0554(17) -0.0058(12) 0.0025(12) -0.0101(12)
O3 0.0514(17) 0.0549(19) 0.0556(18) -0.0016(14) 0.0069(14) -0.0302(15)
O4 0.099(3) 0.104(3) 0.060(2) 0.010(2) -0.020(2) -0.065(3)
O5 0.061(2) 0.072(3) 0.089(3) -0.011(2) -0.039(2) 0.0028(19)
O6 0.080(2) 0.0453(19) 0.076(2) -0.0137(17) -0.0213(19) -0.0091(17)
O7 0.087(2) 0.0436(17) 0.0377(16) -0.0074(13) 0.0123(15) -0.0334(17)
O8 0.0692(19) 0.0363(16) 0.0485(17) -0.0141(12) 0.0089(14) -0.0271(15)
O9 0.074(2) 0.061(2) 0.0492(18) -0.0110(15) -0.0141(16) -0.0245(18)
O10 0.0474(16) 0.0431(17) 0.064(2) -0.0059(14) -0.0190(14) -0.0128(14)
O11 0.0451(15) 0.0367(15) 0.0452(16) -0.0092(12) -0.0034(12) -0.0115(12)
O12 0.0661(19) 0.0562(19) 0.0470(17) 0.0044(14) -0.0121(14) -0.0371(16)
O19 0.060(2) 0.081(3) 0.069(2) 0.0043(19) 0.0122(17) -0.0251(19)
O20 0.063(2) 0.072(3) 0.091(3) -0.029(2) -0.0118(19) -0.0243(19)
O21 0.0597(19) 0.072(2) 0.0523(19) -0.0116(16) 0.0101(14) -0.0354(17)
O22 0.088(3) 0.053(2) 0.065(2) -0.0103(16) 0.0212(18) -0.0263(19)
P1 0.0504(6) 0.0472(6) 0.0466(6) -0.0117(5) 0.0062(5) -0.0251(5)
S1 0.0379(5) 0.0339(5) 0.0479(6) -0.0012(4) 0.0003(4) -0.0155(4)
S2 0.0497(6) 0.0440(6) 0.0642(7) -0.0043(5) -0.0192(5) -0.0138(5)
S3 0.0659(7) 0.0378(5) 0.0371(5) -0.0077(4) 0.0024(5) -0.0253(5)
S4 0.0414(5) 0.0372(5) 0.0447(6) -0.0036(4) -0.0077(4) -0.0170(4)
O13 0.0321(13) 0.0558(18) 0.0411(15) -0.0091(13) -0.0021(11) -0.0110(13)
O14 0.0328(14) 0.0594(19) 0.0456(16) -0.0093(13) 0.0048(11) -0.0190(13)
O15 0.0375(15) 0.0367(16) 0.082(2) -0.0084(15) -0.0087(14) -0.0034(13)
O16 0.0317(13) 0.0282(14) 0.0541(17) -0.0042(12) 0.0035(11) -0.0049(11)
O17 0.0305(14) 0.0408(17) 0.080(2) 0.0095(15) 0.0077(13) -0.0116(12)
O18 0.0409(15) 0.0407(16) 0.0565(18) -0.0074(13) -0.0132(13) -0.0104(13)
S5 0.0271(4) 0.0364(5) 0.0438(5) -0.0073(4) 0.0008(4) -0.0089(4)
S6 0.0273(4) 0.0304(5) 0.0490(6) -0.0006(4) 0.0003(4) -0.0092(4)
C65 0.0271(17) 0.0293(19) 0.0366(19) -0.0060(15) 0.0008(14) -0.0082(15)
C66 0.0310(19) 0.033(2) 0.049(2) -0.0082(17) -0.0006(16) -0.0089(16)
C67 0.040(2) 0.036(2) 0.047(2) -0.0098(17) -0.0031(17) -0.0167(18)
C68 0.0299(18) 0.034(2) 0.042(2) -0.0037(16) -0.0052(15) -0.0128(16)
C69 0.0294(18) 0.0326(19) 0.0296(18) -0.0046(14) 0.0027(14) -0.0137(15)
C70 0.0277(17) 0.0316(19) 0.0322(19) -0.0061(15) 0.0034(14) -0.0086(15)
C71 0.0352(19) 0.031(2) 0.043(2) -0.0099(16) 0.0043(16) -0.0123(16)
C72 0.039(2) 0.036(2) 0.058(3) -0.0145(18) -0.0023(18) -0.0153(18)
C73 0.0311(19) 0.040(2) 0.046(2) -0.0079(17) -0.0046(16) -0.0157(17)
C74 0.0275(17) 0.0324(19) 0.0330(19) -0.0059(15) 0.0036(14) -0.0118(15)

loop_
_atom_type_symbol
_atom_type_description
_atom_type_scat_dispersion_real
_atom_type_scat_dispersion_imag
_atom_type_scat_source
C C 0.0181 0.0091 'International Tables Vol C Tables 4.2.6.8 and 6.1.1.4'
H H 0.0000 0.0000 'International Tables Vol C Tables 4.2.6.8 and 6.1.1.4'
O O 0.0492 0.0322 'International Tables Vol C Tables 4.2.6.8 and 6.1.1.4'
N N 0.0311 0.0180 'International Tables Vol C Tables 4.2.6.8 and 6.1.1.4'
S S 0.3331 0.5567 'International Tables Vol C Tables 4.2.6.8 and 6.1.1.4'
P P 0.2955 0.4335 'International Tables Vol C Tables 4.2.6.8 and 6.1.1.4'

loop_
_geom_angle_atom_site_label_1
_geom_angle_atom_site_label_2
_geom_angle_atom_site_label_3
_geom_angle
N1 C1 C2 112.2(3)
N1 C1 H1A 109.2
C2 C1 H1A 109.2
N1 C1 H1B 109.2
C2 C1 H1B 109.2
H1A C1 H1B 107.9
N2 C2 C1 113.3(3)
N2 C2 H2A 108.9
C1 C2 H2A 108.9
N2 C2 H2B 108.9
C1 C2 H2B 108.9
H2A C2 H2B 107.7
N2 C3 C4 113.2(3)
N2 C3 H3A 108.9
C4 C3 H3A 108.9
N2 C3 H3B 108.9
C4 C3 H3B 108.9
H3A C3 H3B 107.7
N3 C4 C3 113.8(3)
N3 C4 H4A 108.8
C3 C4 H4A 108.8
N3 C4 H4B 108.8
C3 C4 H4B 108.8
H4A C4 H4B 107.7
N3 C5 C6 113.9(3)
N3 C5 H5A 108.8
C6 C5 H5A 108.8
N3 C5 H5B 108.8
C6 C5 H5B 108.8
H5A C5 H5B 107.7
N4 C6 C5 114.6(3)
N4 C6 H6A 108.6
C5 C6 H6A 108.6
N4 C6 H6B 108.6
C5 C6 H6B 108.6
H6A C6 H6B 107.6
N5 C7 C8 112.5(4)
N5 C7 H7A 109.1
C8 C7 H7A 109.1
N5 C7 H7B 109.1
C8 C7 H7B 109.1
H7A C7 H7B 107.8
N6 C8 C7 108.2(4)
N6 C8 H8A 110.1
C7 C8 H8A 110.1
N6 C8 H8B 110.1
C7 C8 H8B 110.1
H8A C8 H8B 108.4
N6 C9 C10 114.7(4)
N6 C9 H9A 108.6
C10 C9 H9A 108.6
N6 C9 H9B 108.6
C10 C9 H9B 108.6
H9A C9 H9B 107.6
N7 C10 C9 113.2(4)
N7 C10 H10A 108.9
C9 C10 H10A 108.9
N7 C10 H10B 108.9
C9 C10 H10B 108.9
H10A C10 H10B 107.7
N7 C11 C12 113.3(4)
N7 C11 H11A 108.9
C12 C11 H11A 108.9
N7 C11 H11B 108.9
C12 C11 H11B 108.9
H11A C11 H11B 107.7
N8 C12 C11 112.7(4)
N8 C12 H12A 109.1
C11 C12 H12A 109.1
N8 C12 H12B 109.1
C11 C12 H12B 109.1
H12A C12 H12B 107.8
N1 C13 C14 110.3(3)
N1 C13 H13A 109.6
C14 C13 H13A 109.6
N1 C13 H13B 109.6
C14 C13 H13B 109.6
H13A C13 H13B 108.1
C15 C14 C27 120.5(4)
C15 C14 C13 119.4(3)
C27 C14 C13 120.2(3)
C14 C15 C20 119.8(3)
C14 C15 C16 122.1(4)
C20 C15 C16 118.2(4)
C17 C16 C15 120.7(4)
C17 C16 H16 119.6
C15 C16 H16 119.6
C16 C17 C18 121.1(4)
C16 C17 H17 119.5
C18 C17 H17 119.5
C19 C18 C17 120.7(4)
C19 C18 H18 119.6
C17 C18 H18 119.6
C18 C19 C20 120.8(5)
C18 C19 H19 119.6
C20 C19 H19 119.6
C21 C20 C19 122.1(4)
C21 C20 C15 119.5(4)
C19 C20 C15 118.4(4)
C20 C21 C22 120.9(4)
C20 C21 C28 120.0(4)
C22 C21 C28 119.1(4)
C21 C22 C23 122.1(4)
C21 C22 C27 119.6(3)
C23 C22 C27 118.3(4)
C24 C23 C22 121.5(4)
C24 C23 H23 119.2
C22 C23 H23 119.2
C23 C24 C25 120.5(4)
C23 C24 H24 119.8
C25 C24 H24 119.8
C26 C25 C24 120.3(4)
C26 C25 H25 119.8
C24 C25 H25 119.8
C25 C26 C27 121.0(4)
C25 C26 H26 119.5
C27 C26 H26 119.5
C14 C27 C22 119.7(4)
C14 C27 C26 121.9(4)
C22 C27 C26 118.3(3)
C21 C28 N5 111.2(3)
C21 C28 H28A 109.4
N5 C28 H28A 109.4
C21 C28 H28B 109.4
N5 C28 H28B 109.4
H28A C28 H28B 108.0
N4 C29 C30 110.2(3)
N4 C29 H29A 109.6
C30 C29 H29A 109.6
N4 C29 H29B 109.6
C30 C29 H29B 109.6
H29A C29 H29B 108.1
C43 C30 C31 120.3(3)
C43 C30 C29 120.6(3)
C31 C30 C29 119.1(3)
C30 C31 C32 122.5(3)
C30 C31 C36 119.9(3)
C32 C31 C36 117.6(4)
C33 C32 C31 121.6(4)
C33 C32 H32 119.2
C31 C32 H32 119.2
C32 C33 C34 121.1(4)
C32 C33 H33 119.4
C34 C33 H33 119.4
C35 C34 C33 119.9(4)
C35 C34 H34 120.1
C33 C34 H34 120.1
C34 C35 C36 121.3(4)
C34 C35 H35 119.3
C36 C35 H35 119.3
C37 C36 C35 121.9(4)
C37 C36 C31 119.6(4)
C35 C36 C31 118.4(3)
C36 C37 C38 120.9(4)
C36 C37 C44 119.0(4)
C38 C37 C44 120.0(3)
C37 C38 C39 122.1(4)
C37 C38 C43 119.6(3)
C39 C38 C43 118.4(4)
C40 C39 C38 121.3(4)
C40 C39 H39 119.4
C38 C39 H39 119.4
C39 C40 C41 120.8(4)
C39 C40 H40 119.6
C41 C40 H40 119.6
C42 C41 C40 120.2(4)
C42 C41 H41 119.9
C40 C41 H41 119.9
C41 C42 C43 121.6(4)
C41 C42 H42 119.2
C43 C42 H42 119.2
C30 C43 C42 122.7(4)
C30 C43 C38 119.6(4)
C42 C43 C38 117.7(4)
N8 C44 C37 112.2(3)
N8 C44 H44A 109.2
C37 C44 H44A 109.2
N8 C44 H44B 109.2
C37 C44 H44B 109.2
H44A C44 H44B 107.9
C46 C45 C54 121.7(4)
C46 C45 S1 118.2(3)
C54 C45 S1 120.1(3)
C45 C46 C47 119.8(4)
C45 C46 H46 120.1
C47 C46 H46 120.1
C48 C47 C46 120.9(4)
C48 C47 H47 119.5
C46 C47 H47 119.5
C47 C48 C49 120.2(4)
C47 C48 H48 119.9
C49 C48 H48 119.9
C54 C49 C48 119.3(3)
C54 C49 C50 118.4(4)
C48 C49 C50 122.3(4)
C51 C50 C49 120.3(4)
C51 C50 S2 117.7(3)
C49 C50 S2 122.0(3)
C50 C51 C52 120.3(4)
C50 C51 H51 119.9
C52 C51 H51 119.9
C53 C52 C51 121.3(4)
C53 C52 H52 119.4
C51 C52 H52 119.4
C52 C53 C54 120.7(5)
C52 C53 H53 119.6
C54 C53 H53 119.6
C45 C54 C53 123.1(4)
C45 C54 C49 118.0(4)
C53 C54 C49 118.9(4)
C56 C55 C64 121.1(4)
C56 C55 S3 118.0(3)
C64 C55 S3 120.9(3)
C55 C56 C57 120.4(4)
C55 C56 H56 119.8
C57 C56 H56 119.8
C58 C57 C56 120.8(4)
C58 C57 H57 119.6
C56 C57 H57 119.6
C57 C58 C59 120.7(4)
C57 C58 H58 119.6
C59 C58 H58 119.6
C58 C59 C64 118.9(3)
C58 C59 C60 123.1(3)
C64 C59 C60 118.0(3)
C61 C60 C59 120.8(4)
C61 C60 S4 117.4(3)
C59 C60 S4 121.8(3)
C60 C61 C62 120.4(4)
C60 C61 H61 119.8
C62 C61 H61 119.8
C63 C62 C61 121.0(4)
C63 C62 H62 119.5
C61 C62 H62 119.5
C62 C63 C64 120.6(4)
C62 C63 H63 119.7
C64 C63 H63 119.7
C63 C64 C59 119.1(4)
C63 C64 C55 122.8(4)
C59 C64 C55 118.1(3)
C1 N1 C13 112.2(3)
C1 N1 H1C 109.2
C13 N1 H1C 109.2
C1 N1 H1D 109.2
C13 N1 H1D 109.2
H1C N1 H1D 107.9
C2 N2 C3 111.6(3)
C2 N2 H2C 109.3
C3 N2 H2C 109.3
C2 N2 H2D 109.3
C3 N2 H2D 109.3
H2C N2 H2D 108.0
C4 N3 C5 112.9(3)
C4 N3 H3C 109.0
C5 N3 H3C 109.0
C4 N3 H3D 109.0
C5 N3 H3D 109.0
H3C N3 H3D 107.8
C6 N4 C29 116.8(3)
C6 N4 H4C 108.1
C29 N4 H4C 108.1
C6 N4 H4D 108.1
C29 N4 H4D 108.1
H4C N4 H4D 107.3
C7 N5 C28 113.2(4)
C7 N5 H5C 108.9
C28 N5 H5C 108.9
C7 N5 H5D 108.9
C28 N5 H5D 108.9
H5C N5 H5D 107.8
C9 N6 C8 115.6(4)
C9 N6 H6C 108.4
C8 N6 H6C 108.4
C9 N6 H6D 108.4
C8 N6 H6D 108.4
H6C N6 H6D 107.4
C11 N7 C10 111.2(4)
C11 N7 H7C 109.4
C10 N7 H7C 109.4
C11 N7 H7D 109.4
C10 N7 H7D 109.4
H7C N7 H7D 108.0
C44 N8 C12 111.0(3)
C44 N8 H8C 109.4
C12 N8 H8C 109.4
C44 N8 H8D 109.4
C12 N8 H8D 109.4
H8C N8 H8D 108.0
P1 O20 H20 109.5
O20 P1 O22 111.9(2)
O20 P1 O21 107.9(2)
O22 P1 O21 110.4(2)
O20 P1 O19 109.8(3)
O22 P1 O19 108.6(2)
O21 P1 O19 108.1(2)
O3 S1 O1 112.41(18)
O3 S1 O2 112.42(17)
O1 S1 O2 111.00(16)
O3 S1 C45 106.82(18)
O1 S1 C45 106.47(17)
O2 S1 C45 107.31(17)
O4 S2 O5 112.5(3)
O4 S2 O6 113.6(3)
O5 S2 O6 110.1(2)
O4 S2 C50 106.9(2)
O5 S2 C50 106.2(2)
O6 S2 C50 107.1(2)
O9 S3 O7 113.0(2)
O9 S3 O8 112.18(19)
O7 S3 O8 111.49(19)
O9 S3 C55 106.52(19)
O7 S3 C55 106.95(18)
O8 S3 C55 106.20(17)
O10 S4 O12 112.19(18)
O10 S4 O11 111.54(17)
O12 S4 O11 111.64(18)
O10 S4 C60 106.66(19)
O12 S4 C60 107.64(18)
O11 S4 C60 106.81(17)
O14 S5 O15 112.92(19)
O14 S5 O13 111.87(17)
O15 S5 O13 112.45(19)
O14 S5 C65 105.75(17)
O15 S5 C65 105.78(17)
O13 S5 C65 107.50(16)
O18 S6 O17 112.96(19)
O18 S6 O16 113.82(17)
O17 S6 O16 111.46(17)
O18 S6 C70 107.38(16)
O17 S6 C70 104.79(17)
O16 S6 C70 105.65(16)
C66 C65 C74 121.2(3)
C66 C65 S5 117.0(3)
C74 C65 S5 121.8(3)
C65 C66 C67 120.2(4)
C65 C66 H66 119.9
C67 C66 H66 119.9
C68 C67 C66 120.4(4)
C68 C67 H67 119.8
C66 C67 H67 119.8
C67 C68 C69 121.7(3)
C67 C68 H68 119.2
C69 C68 H68 119.2
C68 C69 C70 122.9(3)
C68 C69 C74 118.7(3)
C70 C69 C74 118.3(3)
C71 C70 C69 121.4(3)
C71 C70 S6 118.3(3)
C69 C70 S6 120.2(3)
C70 C71 C72 119.8(3)
C70 C71 H71 120.1
C72 C71 H71 120.1
C73 C72 C71 121.1(4)
C73 C72 H72 119.5
C71 C72 H72 119.5
C72 C73 C74 120.8(3)
C72 C73 H73 119.6
C74 C73 H73 119.6
C73 C74 C65 123.6(3)
C73 C74 C69 118.6(3)
C65 C74 C69 117.8(3)

loop_
_geom_bond_atom_site_label_1
_geom_bond_atom_site_label_2
_geom_bond_distance
C1 N1 1.495(5)
C1 C2 1.514(6)
C1 H1A 0.9900
C1 H1B 0.9900
C2 N2 1.495(5)
C2 H2A 0.9900
C2 H2B 0.9900
C3 N2 1.501(5)
C3 C4 1.507(6)
C3 H3A 0.9900
C3 H3B 0.9900
C4 N3 1.490(5)
C4 H4A 0.9900
C4 H4B 0.9900
C5 N3 1.506(5)
C5 C6 1.515(5)
C5 H5A 0.9900
C5 H5B 0.9900
C6 N4 1.497(5)
C6 H6A 0.9900
C6 H6B 0.9900
C7 N5 1.489(6)
C7 C8 1.515(7)
C7 H7A 0.9900
C7 H7B 0.9900
C8 N6 1.480(6)
C8 H8A 0.9900
C8 H8B 0.9900
C9 N6 1.476(6)
C9 C10 1.501(7)
C9 H9A 0.9900
C9 H9B 0.9900
C10 N7 1.496(6)
C10 H10A 0.9900
C10 H10B 0.9900
C11 N7 1.490(6)
C11 C12 1.511(7)
C11 H11A 0.9900
C11 H11B 0.9900
C12 N8 1.502(5)
C12 H12A 0.9900
C12 H12B 0.9900
C13 N1 1.510(5)
C13 C14 1.512(5)
C13 H13A 0.9900
C13 H13B 0.9900
C14 C15 1.404(6)
C14 C27 1.414(5)
C15 C20 1.436(6)
C15 C16 1.440(6)
C16 C17 1.350(7)
C16 H16 0.9500
C17 C18 1.406(7)
C17 H17 0.9500
C18 C19 1.358(7)
C18 H18 0.9500
C19 C20 1.430(6)
C19 H19 0.9500
C20 C21 1.404(6)
C21 C22 1.408(6)
C21 C28 1.510(6)
C22 C23 1.429(6)
C22 C27 1.429(6)
C23 C24 1.347(7)
C23 H23 0.9500
C24 C25 1.419(7)
C24 H24 0.9500
C25 C26 1.359(6)
C25 H25 0.9500
C26 C27 1.435(6)
C26 H26 0.9500
C28 N5 1.512(6)
C28 H28A 0.9900
C28 H28B 0.9900
C29 N4 1.504(5)
C29 C30 1.510(5)
C29 H29A 0.9900
C29 H29B 0.9900
C30 C43 1.407(5)
C30 C31 1.413(6)
C31 C32 1.421(5)
C31 C36 1.436(5)
C32 C33 1.349(6)
C32 H32 0.9500
C33 C34 1.404(6)
C33 H33 0.9500
C34 C35 1.354(6)
C34 H34 0.9500
C35 C36 1.430(6)
C35 H35 0.9500
C36 C37 1.403(5)
C37 C38 1.405(6)
C37 C44 1.516(5)
C38 C39 1.432(6)
C38 C43 1.445(6)
C39 C40 1.351(7)
C39 H39 0.9500
C40 C41 1.419(7)
C40 H40 0.9500
C41 C42 1.354(6)
C41 H41 0.9500
C42 C43 1.437(6)
C42 H42 0.9500
C44 N8 1.496(5)
C44 H44A 0.9900
C44 H44B 0.9900
C45 C46 1.368(6)
C45 C54 1.414(6)
C45 S1 1.778(4)
C46 C47 1.405(6)
C46 H46 0.9500
C47 C48 1.363(5)
C47 H47 0.9500
C48 C49 1.427(6)
C48 H48 0.9500
C49 C54 1.422(6)
C49 C50 1.438(6)
C50 C51 1.375(7)
C50 S2 1.770(5)
C51 C52 1.396(7)
C51 H51 0.9500
C52 C53 1.358(6)
C52 H52 0.9500
C53 C54 1.422(6)
C53 H53 0.9500
C55 C56 1.365(6)
C55 C64 1.429(5)
C55 S3 1.783(4)
C56 C57 1.399(6)
C56 H56 0.9500
C57 C58 1.363(5)
C57 H57 0.9500
C58 C59 1.425(5)
C58 H58 0.9500
C59 C64 1.427(5)
C59 C60 1.437(5)
C60 C61 1.359(6)
C60 S4 1.786(4)
C61 C62 1.405(7)
C61 H61 0.9500
C62 C63 1.360(6)
C62 H62 0.9500
C63 C64 1.418(6)
C63 H63 0.9500
N1 H1C 0.9200
N1 H1D 0.9200
N2 H2C 0.9200
N2 H2D 0.9200
N3 H3C 0.9200
N3 H3D 0.9200
N4 H4C 0.9200
N4 H4D 0.9200
N5 H5C 0.9200
N5 H5D 0.9200
N6 H6C 0.9200
N6 H6D 0.9200
N7 H7C 0.9200
N7 H7D 0.9200
N8 H8C 0.9200
N8 H8D 0.9200
O1 S1 1.458(3)
O2 S1 1.469(3)
O3 S1 1.452(3)
O4 S2 1.433(4)
O5 S2 1.449(3)
O6 S2 1.450(4)
O7 S3 1.453(3)
O8 S3 1.472(3)
O9 S3 1.443(3)
O10 S4 1.447(3)
O11 S4 1.461(3)
O12 S4 1.458(3)
O19 P1 1.481(4)
O20 P1 1.456(4)
O20 H20 0.8400
O21 P1 1.470(3)
O22 P1 1.466(4)
O13 S5 1.455(3)
O14 S5 1.446(3)
O15 S5 1.453(3)
O16 S6 1.464(3)
O17 S6 1.460(3)
O18 S6 1.438(3)
S5 C65 1.785(3)
S6 C70 1.780(3)
C65 C66 1.370(5)
C65 C74 1.435(5)
C66 C67 1.408(5)
C66 H66 0.9500
C67 C68 1.360(5)
C67 H67 0.9500
C68 C69 1.416(5)
C68 H68 0.9500
C69 C70 1.428(5)
C69 C74 1.435(5)
C70 C71 1.366(5)
C71 C72 1.408(5)
C71 H71 0.9500
C72 C73 1.370(6)
C72 H72 0.9500
C73 C74 1.421(5)
C73 H73 0.9500

loop_
_geom_hbond_atom_site_label_D
_geom_hbond_atom_site_label_H
_geom_hbond_atom_site_label_A
_geom_hbond_distance_DH
_geom_hbond_distance_HA
_geom_hbond_distance_DA
_geom_hbond_angle_DHA
_geom_hbond_site_symmetry_A
N1 H1C O2 0.92 1.93 2.840(4) 171.8 .
N1 H1D O16 0.92 1.92 2.791(4) 156.6 .
N2 H2C O9W 0.92 1.88 2.783(4) 165.2 2_666
N2 H2D O1 0.92 2.07 2.859(4) 143.4 .
N2 H2D O16 0.92 2.29 2.880(4) 121.1 .
N3 H3C O1 0.92 2.11 2.885(4) 140.7 .
N3 H3C O17 0.92 2.20 2.793(4) 121.7 .
N3 H3D O7W 0.92 1.75 2.662(4) 171.5 .
N4 H4C O14 0.92 1.84 2.735(4) 163.4 1_455
N4 H4D O11 0.92 1.87 2.758(4) 160.3 1_545
N5 H5D O8 0.92 1.86 2.777(5) 172.3 .
N6 H6C O7 0.92 1.97 2.746(5) 141.0 2_665
N6 H6C O5W 0.92 2.45 2.993(6) 117.8 2_665
N6 H6D O19 0.92 1.79 2.700(6) 168.4 .
N7 H7C O22 0.92 1.75 2.668(5) 173.1 2_655
N7 H7D O21 0.92 1.84 2.748(5) 169.1 .
N8 H8C O21 0.92 1.90 2.739(5) 150.7 .
N8 H8D O6 0.92 1.82 2.721(5) 165.6 .

loop_
_geom_torsion_atom_site_label_1
_geom_torsion_atom_site_label_2
_geom_torsion_atom_site_label_3
_geom_torsion_atom_site_label_4
_geom_torsion
N1 C1 C2 N2 67.2(4)
N2 C3 C4 N3 -81.7(4)
N3 C5 C6 N4 86.5(4)
N5 C7 C8 N6 -167.8(4)
N6 C9 C10 N7 -64.6(6)
N7 C11 C12 N8 76.2(5)
N1 C13 C14 C15 -90.3(4)
N1 C13 C14 C27 89.1(4)
C27 C14 C15 C20 0.4(6)
C13 C14 C15 C20 179.9(3)
C27 C14 C15 C16 -178.8(4)
C13 C14 C15 C16 0.6(6)
C14 C15 C16 C17 179.1(4)
C20 C15 C16 C17 -0.1(6)
C15 C16 C17 C18 2.5(7)
C16 C17 C18 C19 -2.6(8)
C17 C18 C19 C20 0.2(8)
C18 C19 C20 C21 -177.6(4)
C18 C19 C20 C15 2.0(7)
C14 C15 C20 C21 -1.7(6)
C16 C15 C20 C21 177.5(4)
C14 C15 C20 C19 178.6(4)
C16 C15 C20 C19 -2.1(6)
C19 C20 C21 C22 -177.9(4)
C15 C20 C21 C22 2.5(6)
C19 C20 C21 C28 4.4(6)
C15 C20 C21 C28 -175.3(4)
C20 C21 C22 C23 177.8(4)
C28 C21 C22 C23 -4.4(6)
C20 C21 C22 C27 -1.9(6)
C28 C21 C22 C27 175.8(3)
C21 C22 C23 C24 179.9(4)
C27 C22 C23 C24 -0.3(6)
C22 C23 C24 C25 -0.8(7)
C23 C24 C25 C26 0.4(8)
C24 C25 C26 C27 1.0(7)
C15 C14 C27 C22 0.1(5)
C13 C14 C27 C22 -179.3(3)
C15 C14 C27 C26 179.2(4)
C13 C14 C27 C26 -0.2(5)
C21 C22 C27 C14 0.6(5)
C23 C22 C27 C14 -179.2(4)
C21 C22 C27 C26 -178.5(4)
C23 C22 C27 C26 1.7(5)
C25 C26 C27 C14 178.8(4)
C25 C26 C27 C22 -2.1(6)
C20 C21 C28 N5 -90.1(5)
C22 C21 C28 N5 92.1(5)
N4 C29 C30 C43 98.6(4)
N4 C29 C30 C31 -82.4(4)
C43 C30 C31 C32 176.7(4)
C29 C30 C31 C32 -2.3(5)
C43 C30 C31 C36 -2.7(5)
C29 C30 C31 C36 178.3(3)
C30 C31 C32 C33 -177.6(4)
C36 C31 C32 C33 1.8(6)
C31 C32 C33 C34 -0.6(7)
C32 C33 C34 C35 -0.4(7)
C33 C34 C35 C36 0.2(7)
C34 C35 C36 C37 179.3(4)
C34 C35 C36 C31 1.1(6)
C30 C31 C36 C37 -0.9(5)
C32 C31 C36 C37 179.7(3)
C30 C31 C36 C35 177.4(3)
C32 C31 C36 C35 -2.0(5)
C35 C36 C37 C38 -174.3(4)
C31 C36 C37 C38 3.9(6)
C35 C36 C37 C44 8.0(6)
C31 C36 C37 C44 -173.8(3)
C36 C37 C38 C39 175.1(4)
C44 C37 C38 C39 -7.2(6)
C36 C37 C38 C43 -3.3(6)
C44 C37 C38 C43 174.4(4)
C37 C38 C39 C40 -178.8(5)
C43 C38 C39 C40 -0.3(7)
C38 C39 C40 C41 -1.2(9)
C39 C40 C41 C42 1.1(9)
C40 C41 C42 C43 0.4(8)
C31 C30 C43 C42 -177.4(4)
C29 C30 C43 C42 1.7(6)
C31 C30 C43 C38 3.2(6)
C29 C30 C43 C38 -177.8(3)
C41 C42 C43 C30 178.7(4)
C41 C42 C43 C38 -1.9(6)
C37 C38 C43 C30 -0.2(6)
C39 C38 C43 C30 -178.7(4)
C37 C38 C43 C42 -179.7(4)
C39 C38 C43 C42 1.8(6)
C36 C37 C44 N8 -89.9(4)
C38 C37 C44 N8 92.3(4)
C54 C45 C46 C47 -1.6(6)
S1 C45 C46 C47 178.0(3)
C45 C46 C47 C48 0.8(6)
C46 C47 C48 C49 0.4(6)
C47 C48 C49 C54 -0.8(6)
C47 C48 C49 C50 178.2(4)
C54 C49 C50 C51 -2.2(6)
C48 C49 C50 C51 178.7(4)
C54 C49 C50 S2 176.1(3)
C48 C49 C50 S2 -3.0(6)
C49 C50 C51 C52 1.3(7)
S2 C50 C51 C52 -177.0(4)
C50 C51 C52 C53 0.6(7)
C51 C52 C53 C54 -1.6(7)
C46 C45 C54 C53 -179.1(4)
S1 C45 C54 C53 1.3(5)
C46 C45 C54 C49 1.2(6)
S1 C45 C54 C49 -178.5(3)
C52 C53 C54 C45 -179.1(4)
C52 C53 C54 C49 0.6(6)
C48 C49 C54 C45 0.1(5)
C50 C49 C54 C45 -179.0(3)
C48 C49 C54 C53 -179.7(4)
C50 C49 C54 C53 1.2(6)
C64 C55 C56 C57 -0.1(6)
S3 C55 C56 C57 179.9(3)
C55 C56 C57 C58 -1.9(6)
C56 C57 C58 C59 1.7(6)
C57 C58 C59 C64 0.4(5)
C57 C58 C59 C60 179.3(3)
C58 C59 C60 C61 -176.0(4)
C64 C59 C60 C61 2.9(6)
C58 C59 C60 S4 3.8(5)
C64 C59 C60 S4 -177.3(3)
C59 C60 C61 C62 -0.7(6)
S4 C60 C61 C62 179.6(3)
C60 C61 C62 C63 -2.5(7)
C61 C62 C63 C64 3.3(7)
C62 C63 C64 C59 -0.9(6)
C62 C63 C64 C55 178.1(4)
C58 C59 C64 C63 176.8(3)
C60 C59 C64 C63 -2.1(5)
C58 C59 C64 C55 -2.2(5)
C60 C59 C64 C55 178.8(3)
C56 C55 C64 C63 -176.9(4)
S3 C55 C64 C63 3.1(5)
C56 C55 C64 C59 2.1(5)
S3 C55 C64 C59 -177.9(3)
C2 C1 N1 C13 163.9(3)
C14 C13 N1 C1 176.5(3)
C1 C2 N2 C3 -178.4(3)
C4 C3 N2 C2 168.9(3)
C3 C4 N3 C5 -176.3(3)
C6 C5 N3 C4 153.1(3)
C5 C6 N4 C29 -59.8(4)
C30 C29 N4 C6 -168.4(3)
C8 C7 N5 C28 63.6(6)
C21 C28 N5 C7 156.8(4)
C10 C9 N6 C8 -55.8(6)
C7 C8 N6 C9 -165.2(4)
C12 C11 N7 C10 -161.7(4)
C9 C10 N7 C11 -163.0(4)
C37 C44 N8 C12 171.9(3)
C11 C12 N8 C44 158.9(4)
C46 C45 S1 O3 -128.7(3)
C54 C45 S1 O3 50.9(4)
C46 C45 S1 O1 -8.4(4)
C54 C45 S1 O1 171.3(3)
C46 C45 S1 O2 110.5(3)
C54 C45 S1 O2 -69.8(3)
C51 C50 S2 O4 122.6(4)
C49 C50 S2 O4 -55.7(4)
C51 C50 S2 O5 2.3(4)
C49 C50 S2 O5 -175.9(4)
C51 C50 S2 O6 -115.2(4)
C49 C50 S2 O6 66.5(4)
C56 C55 S3 O9 2.2(4)
C64 C55 S3 O9 -177.9(3)
C56 C55 S3 O7 123.2(3)
C64 C55 S3 O7 -56.8(3)
C56 C55 S3 O8 -117.6(3)
C64 C55 S3 O8 62.4(3)
C61 C60 S4 O10 -8.3(4)
C59 C60 S4 O10 171.9(3)
C61 C60 S4 O12 -128.9(3)
C59 C60 S4 O12 51.3(4)
C61 C60 S4 O11 111.1(3)
C59 C60 S4 O11 -68.7(3)
O14 S5 C65 C66 110.5(3)
O15 S5 C65 C66 -9.5(4)
O13 S5 C65 C66 -129.9(3)
O14 S5 C65 C74 -68.2(3)
O15 S5 C65 C74 171.8(3)
O13 S5 C65 C74 51.5(3)
C74 C65 C66 C67 1.4(6)
S5 C65 C66 C67 -177.2(3)
C65 C66 C67 C68 -1.0(6)
C66 C67 C68 C69 0.3(6)
C67 C68 C69 C70 -177.9(4)
C67 C68 C69 C74 0.1(6)
C68 C69 C70 C71 -179.6(4)
C74 C69 C70 C71 2.4(5)
C68 C69 C70 S6 2.8(5)
C74 C69 C70 S6 -175.2(3)
O18 S6 C70 C71 121.4(3)
O17 S6 C70 C71 -118.3(3)
O16 S6 C70 C71 -0.4(3)
O18 S6 C70 C69 -60.9(3)
O17 S6 C70 C69 59.4(3)
O16 S6 C70 C69 177.2(3)
C69 C70 C71 C72 -1.4(6)
S6 C70 C71 C72 176.2(3)
C70 C71 C72 C73 -0.6(6)
C71 C72 C73 C74 1.7(6)
C72 C73 C74 C65 179.7(4)
C72 C73 C74 C69 -0.6(6)
C66 C65 C74 C73 178.6(4)
S5 C65 C74 C73 -2.8(5)
C66 C65 C74 C69 -1.1(5)
S5 C65 C74 C69 177.5(3)
C68 C69 C74 C73 -179.4(3)
C70 C69 C74 C73 -1.4(5)
C68 C69 C74 C65 0.3(5)
C70 C69 C74 C65 178.4(3)
